data_4134625
loop_
_publ_author_name
'Han, Yifeng'
'Zeng, Yijie'
'Hendrickx, Myl\`ene'
'Hadermann, Joke'
'Stephens, Peter W.'
'Zhu, Chuanhui'
'Grams, Christoph Paul'
'Hemberger, Joachim'
'Frank, Corey E.'
'Li, Shufang'
'Wu, MeiXia'
'Retuerto, Maria'
'Croft, Mark'
'Walker, David'
'Yao, Dao-Xin'
'Greenblatt, Martha'
'Li, Man-Rong'

_publ_section_title
;
 Universal A-cation splitting in LiNbO3-type structure driven by
 intrapositional multivalent coupling.
;
_journal_name_full 'Journal of the American Chemical Society'
_journal_paper_doi 10.1021/jacs.0c01814
_journal_year 2020
_chemical_formula_sum 'Fe O6 Ta Zn2'
_chemical_formula_weight 463.58
_space_group_IT_number 161
_space_group_name_Hall 'R 3 -2"c'
_space_group_name_H-M_alt 'R 3 c :H'
_symmetry_cell_setting hexagonal
_symmetry_space_group_name_H-M 'R 3 c :H'
_audit_update_record
;
2019-10-17 deposited with the CCDC.	2020-01-12 downloaded from the CCDC.
;
_cell_angle_alpha 90
_cell_angle_beta 90
_cell_angle_gamma 120
_cell_formula_units_Z 6
_cell_length_a 5.17022(1)
_cell_length_b 5.17022(1)
_cell_length_c 13.93338(6)
_cell_measurement_temperature 298
_cell_measurement_theta_max 53
_cell_measurement_theta_min 1
_cell_volume 322.5560(16)
_diffrn_ambient_temperature 298
_diffrn_measurement_device_type 'Brookhaven National Synchrotron Light Source'
_diffrn_radiation_type Synchrotron
_diffrn_radiation_wavelength 0.70018
_exptl_crystal_description powder
_cod_data_source_file ja0c01814_si_002.cif
_cod_data_source_block ZFTO
_cod_original_cell_volume 322.557(2)
_cod_original_sg_symbol_H-M R3c
_cod_original_formula_sum 'Zn2 Fe1 Ta1 O6'
_cod_database_code 4134625
_ccdc_publ_extra_info
;
Reason for no structure factor data deposited: 
Powder data
;

loop_
_symmetry_equiv_pos_as_xyz
'x, y, z '
'-x+y, y, z+1/2 '
'-y, -x, z+1/2 '
'-y, x-y, z '
'-x+y, -x, z '
'x, x-y, z+1/2 '
'x-1/3, y+1/3, z+1/3 '
'-x+y-1/3, y+1/3, z-1/6 '
'-y-1/3, -x+1/3, z-1/6 '
'-y-1/3, x-y+1/3, z+1/3 '
'-x+y-1/3, -x+1/3, z+1/3 '
'x-1/3, x-y+1/3, z-1/6 '
'x+1/3, y-1/3, z-1/3 '
'-x+y+1/3, y-1/3, z+1/6 '
'-y+1/3, -x-1/3, z+1/6 '
'-y+1/3, x-y-1/3, z-1/3 '
'-x+y+1/3, -x-1/3, z-1/3 '
'x+1/3, x-y-1/3, z+1/6 '

loop_
_atom_site_label
_atom_site_type_symbol
_atom_site_symmetry_multiplicity
_atom_site_fract_x
_atom_site_fract_y
_atom_site_fract_z
_atom_site_occupancy
_atom_site_B_iso_or_equiv
Zn1 Zn 6 0 0 0.1985(4) 0.235(3) 1.24(2)
Zn2 Zn 6 0 0 0.2834(1) 0.765(3) 1.24(2)
Ta1 Ta 6 0 0 0 0.5 0.955(9)
Fe1 Fe 6 0 0 0 0.5 0.955(9)
O1 O 18 0.0435(7) 0.346(1) 0.0809(4) 1 1.35(5)

loop_
_atom_type_symbol
_atom_type_oxidation_number
Zn2+ 2
Fe3+ 3
Ta5+ 5
O2- -2

loop_
_geom_angle_atom_site_label_1
_geom_angle_atom_site_label_2
_geom_angle_atom_site_label_3
_geom_angle
_geom_angle_site_symmetry_1
_geom_angle_site_symmetry_3
_geom_angle_publ_flag
O1 Zn1 O1 81.2(2) . . ?
O1 Zn1 O1 76.8(1) . . ?
O1 Zn1 O1 87.0(2) . . ?
O1 Zn1 O1 109.3(2) . . ?
O1 Zn1 O1 155.1(2) . . ?
O1 Fe1 O1 87.4(1) . . ?
O1 Fe1 O1 89.2(1) . . ?
O1 Fe1 O1 91.0(1) . . ?
O1 Fe1 O1 92.1(1) . . ?
O1 Fe1 O1 176.4(3) . . ?

loop_
_geom_bond_atom_site_label_1
_geom_bond_atom_site_label_2
_geom_bond_distance
_geom_bond_site_symmetry_2
_geom_bond_publ_flag
Zn1 O1 2.352(6) . ?
Fe1 O1 2.029(4) . ?

loop_
_cod_changelog_entry_id
_cod_changelog_entry_author
_cod_changelog_entry_date
_cod_changelog_entry_text
1 'Vaitkus, Antanas' 2024-10-02T10:28:00+03:00
;
 Removed the '_chemical_name_mineral' data item since it had an incorrect value.
;
